data_7202456
loop_
_publ_author_name
'Santra, Ramkinkar'
'Biradha, Kumar'

_publ_section_title
;
 Stepwise dimerization of double [2 + 2] reaction in the co-crystals of
 1,5-bis(4-pyridyl)-1,4-pentadiene-3-one and phloroglucinol: a
 single-crystal to single-crystal transformation
;
_journal_issue 11
_journal_name_full CrystEngComm
_journal_page_first 1524
_journal_paper_doi 10.1039/b813721h
_journal_volume 10
_journal_year 2008
_chemical_formula_sum 'C46 H42 N6 O8'
_chemical_formula_weight 806.86
_chemical_name_systematic
;
?
;
_space_group_IT_number 15
_symmetry_cell_setting monoclinic
_symmetry_space_group_name_Hall '-C 2yc'
_symmetry_space_group_name_H-M 'C 1 2/c 1'
_atom_sites_solution_hydrogens geom
_atom_sites_solution_primary direct
_atom_sites_solution_secondary difmap
_audit_creation_method SHELXL-97
_cell_angle_alpha 90.00
_cell_angle_beta 91.224(6)
_cell_angle_gamma 90.00
_cell_formula_units_Z 4
_cell_length_a 15.415(3)
_cell_length_b 13.170(3)
_cell_length_c 20.423(4)
_cell_measurement_reflns_used 3636
_cell_measurement_temperature 293(2)
_cell_measurement_theta_max 25.00
_cell_measurement_theta_min 1.99
_cell_volume 4145.2(15)
_computing_structure_refinement 'SHELXL-97 (Sheldrick, 1997)'
_computing_structure_solution 'SHELXS-97 (Sheldrick, 1990)'
_diffrn_ambient_temperature 293(2)
_diffrn_measured_fraction_theta_full 0.998
_diffrn_measured_fraction_theta_max 0.998
_diffrn_measurement_device_type 'Bruker-APEX-2 CCD area detector'
_diffrn_measurement_method hemisphere
_diffrn_radiation_monochromator graphite
_diffrn_radiation_source 'fine-focus sealed tube'
_diffrn_radiation_type MoK\a
_diffrn_radiation_wavelength 0.71073
_diffrn_reflns_av_R_equivalents 0.1032
_diffrn_reflns_av_sigmaI/netI 0.0708
_diffrn_reflns_limit_h_max 17
_diffrn_reflns_limit_h_min -18
_diffrn_reflns_limit_k_max 15
_diffrn_reflns_limit_k_min -15
_diffrn_reflns_limit_l_max 23
_diffrn_reflns_limit_l_min -24
_diffrn_reflns_number 23872
_diffrn_reflns_theta_full 25.00
_diffrn_reflns_theta_max 25.00
_diffrn_reflns_theta_min 1.99
_exptl_absorpt_coefficient_mu 0.090
_exptl_absorpt_correction_T_max 0.991
_exptl_absorpt_correction_T_min 0.987
_exptl_absorpt_correction_type multi-scan
_exptl_absorpt_process_details sadabs
_exptl_crystal_colour 'light yellow'
_exptl_crystal_density_diffrn 1.293
_exptl_crystal_density_meas ?
_exptl_crystal_density_method .
_exptl_crystal_description needle
_exptl_crystal_F_000 1696
_exptl_crystal_size_max 0.15
_exptl_crystal_size_mid 0.12
_exptl_crystal_size_min 0.10
_refine_diff_density_max 0.204
_refine_diff_density_min -0.203
_refine_diff_density_rms 0.038
_refine_ls_extinction_method none
_refine_ls_goodness_of_fit_ref 0.964
_refine_ls_hydrogen_treatment mixed
_refine_ls_matrix_type full
_refine_ls_number_parameters 320
_refine_ls_number_reflns 3636
_refine_ls_number_restraints 0
_refine_ls_restrained_S_all 0.964
_refine_ls_R_factor_all 0.1617
_refine_ls_R_factor_gt 0.0697
_refine_ls_shift/su_max 0.073
_refine_ls_shift/su_mean 0.004
_refine_ls_structure_factor_coef Fsqd
_refine_ls_weighting_details 'calc w=1/[\s^2^(Fo^2^)+(0.0983P)^2^+0.0000P] where P=(Fo^2^+2Fc^2^)/3'
_refine_ls_weighting_scheme calc
_refine_ls_wR_factor_gt 0.1604
_refine_ls_wR_factor_ref 0.1878
_reflns_number_gt 1757
_reflns_number_total 3636
_reflns_threshold_expression >2sigma(I)
_cod_data_source_file b813721h.txt
_cod_data_source_block 5
_cod_depositor_comments
;
The following automatic conversions were performed:
'_symmetry_cell_setting' value 'Monoclinic' changed to 'monoclinic'
according to '/home/saulius/struct/CIF-dictionaries/cif_core.dic'
dictionary named 'cif_core.dic' version 2.4.1 from 2010-06-29.

Automatic conversion script
Id: cif_fix_enum 1527 2010-12-29 10:47:43Z saulius 
;
_cod_original_cell_volume 4145.1(15)
_cod_original_sg_symbol_H-M C2/c
_cod_database_code 7202456

loop_
_symmetry_equiv_pos_as_xyz
'x, y, z'
'-x, y, -z+1/2'
'x+1/2, y+1/2, z'
'-x+1/2, y+1/2, -z+1/2'
'-x, -y, -z'
'x, -y, z-1/2'
'-x+1/2, -y+1/2, -z'
'x+1/2, -y+1/2, z-1/2'

loop_
_atom_site_label
_atom_site_type_symbol
_atom_site_fract_x
_atom_site_fract_y
_atom_site_fract_z
_atom_site_U_iso_or_equiv
_atom_site_adp_type
_atom_site_occupancy
_atom_site_symmetry_multiplicity
_atom_site_calc_flag
_atom_site_refinement_flags
_atom_site_disorder_assembly
_atom_site_disorder_group
C1 C 1.0585(2) 0.5672(4) 0.6972(2) 0.0719(11) Uani 1 1 d . . .
O1 O 1.0727(2) 0.6548(3) 0.6869(2) 0.1516(17) Uani 1 1 d . A .
C2 C 1.1069(18) 0.5016(19) 0.7442(15) 0.122(12) Uani 0.411(8) 1 d P A 1
H2 H 1.0834 0.4443 0.7638 0.146 Uiso 0.411(8) 1 calc PR A 1
C3 C 1.1918(6) 0.5354(7) 0.7557(6) 0.059(3) Uani 0.411(8) 1 d P A 1
H3 H 1.2140 0.5864 0.7294 0.071 Uiso 0.411(8) 1 calc PR A 1
C4 C 1.0128(7) 0.5346(7) 0.6437(5) 0.059(3) Uani 0.411(8) 1 d P A 1
H4 H 1.0226 0.4676 0.6315 0.071 Uiso 0.411(8) 1 calc PR A 1
C5 C 0.9570(6) 0.5841(7) 0.6071(5) 0.058(3) Uani 0.411(8) 1 d P A 1
H5 H 0.9649 0.6540 0.6042 0.070 Uiso 0.411(8) 1 calc PR A 1
C2' C 1.1025(10) 0.5082(7) 0.7495(7) 0.064(5) Uani 0.589(8) 1 d P . 2
H2' H 1.1190 0.4394 0.7363 0.077 Uiso 0.589(8) 1 calc PR A 2
C3' C 1.1672(4) 0.5585(5) 0.7968(4) 0.0542(19) Uani 0.589(8) 1 d P . 2
H3' H 1.1849 0.6246 0.7796 0.065 Uiso 0.589(8) 1 calc PR A 2
C4' C 0.9674(4) 0.5119(5) 0.6842(4) 0.061(2) Uani 0.589(8) 1 d P . 2
H4' H 0.9750 0.4444 0.6649 0.073 Uiso 0.589(8) 1 calc PR A 2
C5' C 0.9007(4) 0.5740(4) 0.6457(3) 0.050(2) Uani 0.589(8) 1 d P . 2
H5' H 0.9195 0.6450 0.6462 0.060 Uiso 0.589(8) 1 calc PR A 2
C24 C 0.8136(3) 0.5938(3) 0.5426(2) 0.0817(12) Uani 1 1 d . A .
H24 H 0.7982 0.6561 0.5604 0.098 Uiso 1 1 calc R . .
C23 C 0.8817(3) 0.5408(3) 0.5696(2) 0.0928(15) Uani 1 1 d . . .
N11 N 1.3812(2) 0.3912(2) 0.87875(14) 0.0650(8) Uani 1 1 d . A .
C11 C 1.3880(2) 0.4868(3) 0.86152(18) 0.0655(10) Uani 1 1 d . . .
H11 H 1.4384 0.5215 0.8736 0.079 Uiso 1 1 calc R . .
C12 C 1.3253(2) 0.5379(3) 0.82693(18) 0.0687(11) Uani 1 1 d . A .
H12 H 1.3345 0.6050 0.8147 0.082 Uiso 1 1 calc R . .
C13 C 1.2487(2) 0.4908(3) 0.81016(18) 0.0644(10) Uani 1 1 d . . .
C14 C 1.2417(2) 0.3901(3) 0.82681(17) 0.0634(10) Uani 1 1 d . A .
H14 H 1.1919 0.3537 0.8155 0.076 Uiso 1 1 calc R . .
C15 C 1.3087(3) 0.3438(3) 0.86013(18) 0.0693(10) Uani 1 1 d . . .
H15 H 1.3033 0.2753 0.8703 0.083 Uiso 1 1 calc R A .
N21 N 0.7884(2) 0.4711(3) 0.46088(15) 0.0766(9) Uani 1 1 d . A .
C21 C 0.8553(3) 0.4212(3) 0.4860(2) 0.0887(13) Uani 1 1 d . . .
H21 H 0.8715 0.3607 0.4662 0.106 Uiso 1 1 calc R A .
C22 C 0.9025(3) 0.4536(3) 0.5399(2) 0.0974(15) Uani 1 1 d . A .
H22 H 0.9490 0.4151 0.5557 0.117 Uiso 1 1 calc R . .
C25 C 0.7680(3) 0.5568(4) 0.49030(19) 0.0812(12) Uani 1 1 d . . .
H25 H 0.7204 0.5934 0.4745 0.097 Uiso 1 1 calc R A .
O1A O 0.68338(17) 0.3855(2) 0.36501(13) 0.0786(8) Uani 1 1 d . . .
O2A O 0.41933(19) 0.22063(19) 0.32078(13) 0.0725(8) Uani 1 1 d . . .
O3A O 0.48869(18) 0.3157(2) 0.53967(13) 0.0847(9) Uani 1 1 d . . .
C1A C 0.6079(2) 0.3470(3) 0.38907(17) 0.0571(9) Uani 1 1 d . . .
C2A C 0.5511(2) 0.3023(2) 0.34450(17) 0.0579(9) Uani 1 1 d . . .
H2A H 0.5646 0.2981 0.3004 0.069 Uiso 1 1 calc R . .
C3A C 0.4738(2) 0.2638(2) 0.36696(17) 0.0543(9) Uani 1 1 d . . .
C4A C 0.4524(2) 0.2693(2) 0.43175(18) 0.0593(9) Uani 1 1 d . . .
H4A H 0.4000 0.2434 0.4461 0.071 Uiso 1 1 calc R . .
C5A C 0.5111(2) 0.3144(3) 0.47538(17) 0.0586(9) Uani 1 1 d . . .
C6A C 0.5879(2) 0.3535(3) 0.45488(17) 0.0603(9) Uani 1 1 d . . .
H6A H 0.6263 0.3840 0.4846 0.072 Uiso 1 1 calc R . .
C100 C 0.1781(3) 0.1596(3) 0.33090(19) 0.0743(11) Uani 1 1 d . . .
C101 C 0.0936(3) 0.1237(4) 0.3103(2) 0.1014(15) Uani 1 1 d . . .
H10A H 0.0617 0.1034 0.3480 0.152 Uiso 1 1 calc R . .
H10B H 0.0999 0.0667 0.2815 0.152 Uiso 1 1 calc R . .
H10C H 0.0629 0.1771 0.2878 0.152 Uiso 1 1 calc R . .
N100 N 0.2435(3) 0.1876(3) 0.34737(18) 0.0993(12) Uani 1 1 d . . .
H1AO H 0.717(3) 0.423(3) 0.397(2) 0.107(15) Uiso 1 1 d . . .
H3AO H 0.538(3) 0.341(3) 0.568(2) 0.109(14) Uiso 1 1 d . . .
H2AO H 0.367(3) 0.206(3) 0.337(2) 0.107(17) Uiso 1 1 d . . .

loop_
_atom_site_aniso_label
_atom_site_aniso_U_11
_atom_site_aniso_U_22
_atom_site_aniso_U_33
_atom_site_aniso_U_23
_atom_site_aniso_U_13
_atom_site_aniso_U_12
C1 0.060(3) 0.089(3) 0.066(3) -0.003(2) -0.016(2) 0.008(2)
O1 0.081(2) 0.158(3) 0.215(4) 0.106(3) -0.041(2) -0.029(2)
C2 0.065(16) 0.19(2) 0.11(2) -0.024(14) -0.047(13) 0.052(13)
C3 0.042(6) 0.069(6) 0.067(8) 0.004(5) 0.004(5) 0.002(5)
C4 0.061(6) 0.067(6) 0.049(6) -0.005(5) -0.004(6) 0.000(5)
C5 0.051(6) 0.068(6) 0.055(6) 0.014(4) -0.001(5) -0.006(5)
C2' 0.083(11) 0.033(4) 0.076(9) 0.004(5) -0.042(7) -0.024(5)
C3' 0.049(4) 0.062(4) 0.051(5) -0.001(3) -0.013(4) 0.000(3)
C4' 0.052(4) 0.056(4) 0.073(6) -0.011(4) -0.028(4) 0.010(3)
C5' 0.052(4) 0.041(3) 0.057(4) 0.007(3) -0.024(4) -0.004(3)
C24 0.107(3) 0.065(2) 0.072(3) 0.007(2) -0.037(2) 0.001(2)
C23 0.109(3) 0.053(2) 0.113(4) 0.015(2) -0.072(3) -0.018(2)
N11 0.058(2) 0.069(2) 0.068(2) 0.0043(16) -0.0107(16) 0.0100(16)
C11 0.053(2) 0.065(2) 0.077(3) -0.010(2) -0.0164(19) 0.0028(18)
C12 0.057(2) 0.054(2) 0.094(3) -0.0010(19) -0.018(2) -0.0035(18)
C13 0.054(2) 0.058(2) 0.080(3) 0.0101(19) -0.018(2) -0.0014(18)
C14 0.048(2) 0.070(2) 0.072(3) 0.0061(19) -0.0114(19) -0.0043(18)
C15 0.064(3) 0.062(2) 0.082(3) 0.013(2) -0.004(2) 0.001(2)
N21 0.067(2) 0.109(3) 0.053(2) -0.0018(19) -0.0111(17) -0.005(2)
C21 0.087(3) 0.100(3) 0.078(3) -0.005(2) -0.016(3) 0.002(3)
C22 0.090(3) 0.083(3) 0.116(4) -0.001(3) -0.056(3) 0.007(2)
C25 0.075(3) 0.106(3) 0.061(3) 0.005(2) -0.023(2) 0.005(2)
O1A 0.0573(17) 0.120(2) 0.0581(17) -0.0101(16) -0.0024(14) -0.0165(15)
O2A 0.0682(19) 0.0775(17) 0.0710(18) -0.0179(14) -0.0166(16) -0.0067(14)
O3A 0.0734(19) 0.130(2) 0.0508(17) -0.0095(15) 0.0025(14) -0.0392(16)
C1A 0.052(2) 0.066(2) 0.053(2) -0.0040(18) -0.0045(18) 0.0027(18)
C2A 0.055(2) 0.067(2) 0.051(2) -0.0106(17) -0.0086(18) 0.0061(18)
C3A 0.053(2) 0.0472(19) 0.062(3) -0.0108(17) -0.0182(19) 0.0061(16)
C4A 0.055(2) 0.064(2) 0.059(2) -0.0036(18) -0.0052(19) -0.0062(17)
C5A 0.055(2) 0.068(2) 0.052(2) -0.0043(17) -0.0063(18) -0.0105(18)
C6A 0.055(2) 0.075(2) 0.051(2) -0.0083(18) -0.0081(17) -0.0103(18)
C100 0.065(3) 0.094(3) 0.063(3) -0.003(2) -0.003(2) -0.012(2)
C101 0.064(3) 0.135(4) 0.106(4) -0.033(3) 0.004(2) -0.014(3)
N100 0.082(3) 0.124(3) 0.091(3) -0.001(2) -0.014(2) -0.025(2)

loop_
_atom_type_symbol
_atom_type_description
_atom_type_scat_dispersion_real
_atom_type_scat_dispersion_imag
_atom_type_scat_source
C C 0.0033 0.0016 'International Tables Vol C Tables 4.2.6.8 and 6.1.1.4'
H H 0.0000 0.0000 'International Tables Vol C Tables 4.2.6.8 and 6.1.1.4'
N N 0.0061 0.0033 'International Tables Vol C Tables 4.2.6.8 and 6.1.1.4'
O O 0.0106 0.0060 'International Tables Vol C Tables 4.2.6.8 and 6.1.1.4'

loop_
_geom_angle_atom_site_label_1
_geom_angle_atom_site_label_2
_geom_angle_atom_site_label_3
_geom_angle
_geom_angle_site_symmetry_1
_geom_angle_site_symmetry_3
_geom_angle_publ_flag
O1 C1 C4 104.9(6) . . ?
O1 C1 C2' 123.6(5) . . ?
C4 C1 C2' 129.7(7) . . ?
O1 C1 C2 125.9(11) . . ?
C4 C1 C2 125.6(11) . . ?
C2' C1 C2 6.0(16) . . ?
O1 C1 C4' 125.0(4) . . ?
C4 C1 C4' 44.2(4) . . ?
C2' C1 C4' 105.6(6) . . ?
C2 C1 C4' 105.7(11) . . ?
C3 C2 C1 112(2) . . ?
C2 C3 C13 121.6(14) . . ?
C5 C4 C1 129.0(8) . . ?
C4 C5 C23 126.9(8) . . ?
C1 C2' C3' 120.9(6) . . ?
C1 C2' C4' 105.3(9) . 2_756 ?
C3' C2' C4' 84.4(8) . 2_756 ?
C2' C3' C13 112.1(7) . . ?
C2' C3' C5' 95.2(7) . 2_756 ?
C13 C3' C5' 118.7(5) . 2_756 ?
C5' C4' C1 115.1(5) . . ?
C5' C4' C2' 89.7(6) . 2_756 ?
C1 C4' C2' 115.9(6) . 2_756 ?
C23 C5' C4' 117.0(5) . . ?
C23 C5' C3' 123.8(4) . 2_756 ?
C4' C5' C3' 89.9(5) . 2_756 ?
C23 C24 C25 121.0(4) . . ?
C24 C23 C22 116.4(4) . . ?
C24 C23 C5' 111.5(4) . . ?
C22 C23 C5' 128.3(4) . . ?
C24 C23 C5 126.5(5) . . ?
C22 C23 C5 111.7(5) . . ?
C5' C23 C5 44.5(4) . . ?
C11 N11 C15 116.5(3) . . ?
N11 C11 C12 123.6(3) . . ?
C11 C12 C13 120.2(3) . . ?
C14 C13 C12 116.6(3) . . ?
C14 C13 C3 120.5(5) . . ?
C12 C13 C3 119.2(5) . . ?
C14 C13 C3' 121.9(4) . . ?
C12 C13 C3' 118.1(4) . . ?
C3 C13 C3' 37.0(4) . . ?
C13 C14 C15 119.4(3) . . ?
N11 C15 C14 123.7(3) . . ?
C21 N21 C25 116.2(3) . . ?
N21 C21 C22 123.6(4) . . ?
C21 C22 C23 120.0(4) . . ?
N21 C25 C24 122.7(4) . . ?
O1A C1A C6A 122.2(3) . . ?
O1A C1A C2A 116.9(3) . . ?
C6A C1A C2A 120.9(3) . . ?
C3A C2A C1A 118.4(3) . . ?
C2A C3A C4A 121.8(3) . . ?
C2A C3A O2A 116.3(3) . . ?
C4A C3A O2A 121.9(3) . . ?
C3A C4A C5A 118.3(3) . . ?
O3A C5A C6A 122.0(3) . . ?
O3A C5A C4A 116.6(3) . . ?
C6A C5A C4A 121.4(3) . . ?
C5A C6A C1A 119.1(3) . . ?
N100 C100 C101 179.4(5) . . ?

loop_
_geom_bond_atom_site_label_1
_geom_bond_atom_site_label_2
_geom_bond_distance
_geom_bond_site_symmetry_2
_geom_bond_publ_flag
C1 O1 1.194(5) . ?
C1 C4 1.357(9) . ?
C1 C2' 1.475(14) . ?
C1 C2 1.48(3) . ?
C1 C4' 1.599(8) . ?
C2 C3 1.40(3) . ?
C3 C13 1.519(11) . ?
C4 C5 1.303(11) . ?
C5 C23 1.490(9) . ?
C2' C3' 1.525(14) . ?
C2' C4' 1.749(19) 2_756 ?
C3' C13 1.560(7) . ?
C3' C5' 1.602(14) 2_756 ?
C4' C5' 1.519(7) . ?
C4' C2' 1.749(19) 2_756 ?
C5' C23 1.635(7) . ?
C5' C3' 1.602(14) 2_756 ?
C24 C23 1.367(5) . ?
C24 C25 1.357(5) . ?
C23 C22 1.341(6) . ?
N11 C11 1.312(4) . ?
N11 C15 1.328(4) . ?
C11 C12 1.364(5) . ?
C12 C13 1.371(5) . ?
C13 C14 1.374(4) . ?
C14 C15 1.369(5) . ?
N21 C21 1.317(5) . ?
N21 C25 1.320(5) . ?
C21 C22 1.374(5) . ?
O1A C1A 1.370(4) . ?
O2A C3A 1.373(4) . ?
O3A C5A 1.365(4) . ?
C1A C6A 1.388(4) . ?
C1A C2A 1.381(4) . ?
C2A C3A 1.383(5) . ?
C3A C4A 1.372(4) . ?
C4A C5A 1.389(4) . ?
C5A C6A 1.364(5) . ?
C100 N100 1.118(5) . ?
C100 C101 1.439(6) . ?
